data_2236532
loop_
_publ_author_name
'Diop, Tidiane'
'Diop, Libasse'
'Jasinski, Jerry P.'
'Keeley, Amanda C.'

_publ_section_title
;
 Trimethylammonium dichloridotriphenylstannate(IV)
;
_journal_issue 10
_journal_name_full 'Acta Crystallographica Section E'
_journal_page_first m1279
_journal_paper_doi 10.1107/S1600536812038457
_journal_volume 68
_journal_year 2012
_chemical_formula_iupac '(C3 H10 N) [Sn (C6 H5) Cl2]'
_chemical_formula_moiety 'C18 H15 Cl2 Sn, C3 H10 N'
_chemical_formula_sum 'C21 H25 Cl2 N Sn'
_chemical_formula_weight 481.01
_chemical_name_systematic
;
Trimethylammonium dichloridotriphenylstannate(IV)
;
_space_group_IT_number 14
_symmetry_cell_setting monoclinic
_symmetry_space_group_name_Hall '-P 2yn'
_symmetry_space_group_name_H-M 'P 1 21/n 1'
_atom_sites_solution_hydrogens geom
_atom_sites_solution_primary direct
_atom_sites_solution_secondary difmap
_audit_creation_method SHELXL-97
_cell_angle_alpha 90.00
_cell_angle_beta 90.941(2)
_cell_angle_gamma 90.00
_cell_formula_units_Z 4
_cell_length_a 9.2650(2)
_cell_length_b 15.6882(4)
_cell_length_c 14.7891(3)
_cell_measurement_reflns_used 6465
_cell_measurement_temperature 173(2)
_cell_measurement_theta_max 71.44
_cell_measurement_theta_min 2.99
_cell_volume 2149.32(8)
_computing_cell_refinement '<i>CrysAlis PRO</i> (Oxford Diffraction, 2010)'
_computing_data_collection '<i>CrysAlis PRO</i> (Oxford Diffraction, 2010)'
_computing_data_reduction '<i>CrysAlis RED</i> (Oxford Diffraction, 2010)'
_computing_molecular_graphics '<i>SHELXTL</i> (Sheldrick, 2008)'
_computing_publication_material '<i>SHELXTL</i> (Sheldrick, 2008)'
_computing_structure_refinement '<i>SHELXL97</i> (Sheldrick, 2008)'
_computing_structure_solution '<i>SHELXS97</i> (Sheldrick, 2008)'
_diffrn_ambient_temperature 173(2)
_diffrn_detector_area_resol_mean 16.15
_diffrn_measured_fraction_theta_full 1.000
_diffrn_measured_fraction_theta_max 0.986
_diffrn_measurement_device_type 'Oxford Diffraction Xcalibur Eos Gemini'
_diffrn_measurement_method '\w scans'
_diffrn_radiation_monochromator graphite
_diffrn_radiation_source 'Enhance (Cu) X-ray Source'
_diffrn_radiation_type CuK\a
_diffrn_radiation_wavelength 1.5418
_diffrn_reflns_av_R_equivalents 0.0538
_diffrn_reflns_av_sigmaI/netI 0.0434
_diffrn_reflns_limit_h_max 11
_diffrn_reflns_limit_h_min -11
_diffrn_reflns_limit_k_max 19
_diffrn_reflns_limit_k_min 0
_diffrn_reflns_limit_l_max 17
_diffrn_reflns_limit_l_min 0
_diffrn_reflns_number 13300
_diffrn_reflns_theta_full 67.50
_diffrn_reflns_theta_max 71.59
_diffrn_reflns_theta_min 4.11
_exptl_absorpt_coefficient_mu 11.754
_exptl_absorpt_correction_T_max 1.000
_exptl_absorpt_correction_T_min 0.328
_exptl_absorpt_correction_type multi-scan
_exptl_absorpt_process_details
;
(CrysAlis PRO and CrysAlis RED; Oxford Diffraction, 2010)
;
_exptl_crystal_colour colorless
_exptl_crystal_density_diffrn 1.486
_exptl_crystal_density_method 'not measured'
_exptl_crystal_description chunk
_exptl_crystal_F_000 968
_exptl_crystal_size_max 0.34
_exptl_crystal_size_mid 0.22
_exptl_crystal_size_min 0.16
_refine_diff_density_max 0.533
_refine_diff_density_min -0.528
_refine_ls_extinction_method none
_refine_ls_goodness_of_fit_ref 1.062
_refine_ls_hydrogen_treatment constr
_refine_ls_matrix_type full
_refine_ls_number_parameters 229
_refine_ls_number_reflns 4143
_refine_ls_number_restraints 0
_refine_ls_restrained_S_all 1.062
_refine_ls_R_factor_all 0.0346
_refine_ls_R_factor_gt 0.0304
_refine_ls_shift/su_max 0.002
_refine_ls_shift/su_mean 0.000
_refine_ls_structure_factor_coef Fsqd
_refine_ls_weighting_details 'calc w=1/[\s^2^(Fo^2^)+(0.0407P)^2^+0.8952P] where P=(Fo^2^+2Fc^2^)/3'
_refine_ls_weighting_scheme calc
_refine_ls_wR_factor_gt 0.0788
_refine_ls_wR_factor_ref 0.0828
_reflns_number_gt 3739
_reflns_number_total 4143
_reflns_threshold_expression >2\s(I)
_cod_data_source_file pk2438.cif
_cod_data_source_block I
_cod_original_sg_symbol_H-M 'P 21/n'
_cod_database_code 2236532
_cod_database_fobs_code 2236532

loop_
_symmetry_equiv_pos_as_xyz
'x, y, z'
'-x+1/2, y+1/2, -z+1/2'
'-x, -y, -z'
'x-1/2, -y-1/2, z-1/2'

loop_
_atom_site_type_symbol
_atom_site_label
_atom_site_fract_x
_atom_site_fract_y
_atom_site_fract_z
_atom_site_U_iso_or_equiv
_atom_site_adp_type
_atom_site_calc_flag
_atom_site_refinement_flags
_atom_site_occupancy
_atom_site_symmetry_multiplicity
Sn Sn1 0.25216(2) 0.438102(12) 0.741033(13) 0.01599(8) Uani d . 1 1
Cl Cl1 0.34357(9) 0.51960(5) 0.59185(5) 0.02688(18) Uani d . 1 1
Cl Cl2 0.18198(9) 0.34254(5) 0.87027(5) 0.02576(18) Uani d . 1 1
N N1 0.3823(3) 0.37067(17) 0.38252(19) 0.0258(6) Uani d . 1 1
H H1 0.4476 0.4132 0.3918 0.031 Uiso d R 1 1
C C1 0.1366(3) 0.5479(2) 0.7884(2) 0.0208(7) Uani d . 1 1
C C2 0.1101(4) 0.6179(2) 0.7323(2) 0.0288(8) Uani d . 1 1
H H2 0.1510 0.6199 0.6738 0.035 Uiso calc R 1 1
C C3 0.0234(4) 0.6853(2) 0.7619(3) 0.0358(9) Uani d . 1 1
H H3 0.0051 0.7324 0.7231 0.043 Uiso calc R 1 1
C C4 -0.0352(5) 0.6838(2) 0.8462(3) 0.0402(10) Uani d . 1 1
H H4 -0.0947 0.7294 0.8654 0.048 Uiso calc R 1 1
C C5 -0.0079(5) 0.6165(3) 0.9030(3) 0.0481(12) Uani d . 1 1
H H5 -0.0469 0.6159 0.9620 0.058 Uiso calc R 1 1
C C6 0.0780(5) 0.5481(2) 0.8737(3) 0.0369(9) Uani d . 1 1
H H6 0.0960 0.5014 0.9132 0.044 Uiso calc R 1 1
C C7 0.1311(3) 0.36151(19) 0.64762(19) 0.0174(6) Uani d . 1 1
C C8 0.0298(4) 0.4005(2) 0.5905(2) 0.0276(7) Uani d . 1 1
H H8 0.0208 0.4608 0.5908 0.033 Uiso calc R 1 1
C C9 -0.0578(4) 0.3526(3) 0.5332(2) 0.0404(10) Uani d . 1 1
H H9 -0.1287 0.3799 0.4962 0.048 Uiso calc R 1 1
C C10 -0.0417(5) 0.2640(3) 0.5299(3) 0.0459(11) Uani d . 1 1
H H10 -0.0998 0.2309 0.4897 0.055 Uiso calc R 1 1
C C11 0.0582(5) 0.2257(3) 0.5850(3) 0.0434(10) Uani d . 1 1
H H11 0.0697 0.1655 0.5827 0.052 Uiso calc R 1 1
C C12 0.1433(4) 0.2732(2) 0.6441(2) 0.0287(8) Uani d . 1 1
H H12 0.2108 0.2451 0.6828 0.034 Uiso calc R 1 1
C C13 0.4751(3) 0.42610(19) 0.7796(2) 0.0203(7) Uani d . 1 1
C C14 0.5815(4) 0.4029(2) 0.7194(3) 0.0314(8) Uani d . 1 1
H H14 0.5568 0.3940 0.6575 0.038 Uiso calc R 1 1
C C15 0.7231(4) 0.3926(3) 0.7486(3) 0.0469(11) Uani d . 1 1
H H15 0.7940 0.3747 0.7070 0.056 Uiso calc R 1 1
C C16 0.7619(5) 0.4079(3) 0.8363(4) 0.0518(12) Uani d . 1 1
H H16 0.8597 0.4017 0.8553 0.062 Uiso calc R 1 1
C C17 0.6597(5) 0.4321(3) 0.8969(4) 0.0592(14) Uani d . 1 1
H H17 0.6867 0.4428 0.9582 0.071 Uiso calc R 1 1
C C18 0.5153(4) 0.4413(3) 0.8688(3) 0.0416(10) Uani d . 1 1
H H18 0.4446 0.4581 0.9111 0.050 Uiso calc R 1 1
C C19 0.4022(6) 0.3087(3) 0.4570(3) 0.0486(12) Uani d . 1 1
H H19A 0.3296 0.2635 0.4512 0.073 Uiso calc R 1 1
H H19B 0.3913 0.3378 0.5151 0.073 Uiso calc R 1 1
H H19C 0.4989 0.2837 0.4540 0.073 Uiso calc R 1 1
C C20 0.4135(6) 0.3326(3) 0.2933(3) 0.0504(11) Uani d . 1 1
H H20A 0.5078 0.3043 0.2960 0.076 Uiso calc R 1 1
H H20B 0.4149 0.3776 0.2473 0.076 Uiso calc R 1 1
H H20C 0.3386 0.2908 0.2775 0.076 Uiso calc R 1 1
C C21 0.2380(4) 0.4099(3) 0.3837(3) 0.0465(11) Uani d . 1 1
H H21A 0.1643 0.3652 0.3835 0.070 Uiso calc R 1 1
H H21B 0.2248 0.4460 0.3301 0.070 Uiso calc R 1 1
H H21C 0.2290 0.4448 0.4383 0.070 Uiso calc R 1 1

loop_
_atom_site_aniso_label
_atom_site_aniso_U_11
_atom_site_aniso_U_22
_atom_site_aniso_U_33
_atom_site_aniso_U_12
_atom_site_aniso_U_13
_atom_site_aniso_U_23
Sn1 0.01316(13) 0.01873(12) 0.01599(12) -0.00260(7) -0.00193(8) -0.00006(7)
Cl1 0.0250(4) 0.0310(4) 0.0247(4) -0.0069(3) 0.0019(3) 0.0076(3)
Cl2 0.0272(4) 0.0299(4) 0.0201(4) -0.0032(3) -0.0008(3) 0.0082(3)
N1 0.0266(16) 0.0215(13) 0.0292(15) -0.0046(12) 0.0047(12) -0.0017(11)
C1 0.0162(16) 0.0226(15) 0.0236(17) -0.0008(12) -0.0050(13) -0.0098(12)
C2 0.033(2) 0.0266(17) 0.0270(18) 0.0065(15) -0.0098(15) -0.0050(14)
C3 0.039(2) 0.0297(19) 0.038(2) 0.0097(16) -0.0127(18) -0.0103(15)
C4 0.038(2) 0.0291(19) 0.054(3) 0.0014(16) 0.005(2) -0.0202(17)
C5 0.062(3) 0.038(2) 0.045(2) -0.007(2) 0.030(2) -0.0145(18)
C6 0.056(3) 0.0246(17) 0.031(2) -0.0022(17) 0.0143(18) -0.0039(15)
C7 0.0150(15) 0.0246(15) 0.0127(14) -0.0037(12) 0.0012(11) -0.0020(11)
C8 0.0255(19) 0.0328(18) 0.0243(17) -0.0009(14) -0.0011(14) 0.0038(14)
C9 0.027(2) 0.069(3) 0.0252(19) -0.0121(19) -0.0130(15) 0.0065(18)
C10 0.048(3) 0.062(3) 0.027(2) -0.030(2) -0.0060(18) -0.0113(19)
C11 0.062(3) 0.034(2) 0.035(2) -0.018(2) -0.001(2) -0.0107(17)
C12 0.033(2) 0.0268(17) 0.0266(18) 0.0011(15) -0.0024(15) -0.0019(14)
C13 0.0119(15) 0.0214(15) 0.0276(18) -0.0009(12) -0.0016(13) 0.0015(12)
C14 0.0238(19) 0.0297(18) 0.041(2) 0.0000(14) 0.0016(16) 0.0007(15)
C15 0.020(2) 0.047(3) 0.073(3) 0.0009(18) 0.009(2) 0.016(2)
C16 0.019(2) 0.057(3) 0.078(4) -0.0007(19) -0.014(2) 0.020(3)
C17 0.038(3) 0.089(4) 0.049(3) -0.009(2) -0.028(2) 0.006(2)
C18 0.024(2) 0.065(3) 0.036(2) -0.0048(18) -0.0083(17) -0.0027(18)
C19 0.075(4) 0.033(2) 0.037(2) 0.008(2) 0.007(2) 0.0056(17)
C20 0.061(3) 0.058(3) 0.032(2) 0.009(2) 0.013(2) -0.004(2)
C21 0.030(2) 0.055(3) 0.054(3) 0.004(2) -0.0066(19) -0.016(2)

loop_
_atom_type_symbol
_atom_type_description
_atom_type_scat_dispersion_real
_atom_type_scat_dispersion_imag
_atom_type_scat_source
C C 0.0181 0.0091 'International Tables Vol C Tables 4.2.6.8 and 6.1.1.4'
H H 0.0000 0.0000 'International Tables Vol C Tables 4.2.6.8 and 6.1.1.4'
Cl Cl 0.3639 0.7018 'International Tables Vol C Tables 4.2.6.8 and 6.1.1.4'
N N 0.0311 0.0180 'International Tables Vol C Tables 4.2.6.8 and 6.1.1.4'
Sn Sn 0.0259 5.4591 'International Tables Vol C Tables 4.2.6.8 and 6.1.1.4'

loop_
_geom_angle_atom_site_label_1
_geom_angle_atom_site_label_2
_geom_angle_atom_site_label_3
_geom_angle
C7 Sn1 C13 128.08(12)
C7 Sn1 C1 113.70(12)
C13 Sn1 C1 117.83(12)
C7 Sn1 Cl2 90.95(8)
C13 Sn1 Cl2 90.30(9)
C1 Sn1 Cl2 95.35(10)
C7 Sn1 Cl1 84.62(8)
C13 Sn1 Cl1 86.86(9)
C1 Sn1 Cl1 92.95(10)
Cl2 Sn1 Cl1 171.62(3)
C21 N1 C19 111.6(3)
C21 N1 C20 111.7(3)
C19 N1 C20 112.0(3)
C21 N1 H1 107.0
C19 N1 H1 107.2
C20 N1 H1 107.0
C6 C1 C2 118.2(3)
C6 C1 Sn1 120.3(3)
C2 C1 Sn1 121.3(3)
C1 C2 C3 120.2(4)
C1 C2 H2 119.9
C3 C2 H2 119.9
C4 C3 C2 120.7(4)
C4 C3 H3 119.7
C2 C3 H3 119.7
C3 C4 C5 120.0(4)
C3 C4 H4 120.0
C5 C4 H4 120.0
C4 C5 C6 119.8(4)
C4 C5 H5 120.1
C6 C5 H5 120.1
C1 C6 C5 121.0(4)
C1 C6 H6 119.5
C5 C6 H6 119.5
C12 C7 C8 117.9(3)
C12 C7 Sn1 122.9(2)
C8 C7 Sn1 119.1(2)
C9 C8 C7 121.0(3)
C9 C8 H8 119.5
C7 C8 H8 119.5
C8 C9 C10 119.9(4)
C8 C9 H9 120.1
C10 C9 H9 120.1
C11 C10 C9 119.3(3)
C11 C10 H10 120.3
C9 C10 H10 120.3
C10 C11 C12 120.9(4)
C10 C11 H11 119.6
C12 C11 H11 119.6
C11 C12 C7 120.9(3)
C11 C12 H12 119.5
C7 C12 H12 119.5
C18 C13 C14 118.3(3)
C18 C13 Sn1 118.8(3)
C14 C13 Sn1 122.9(3)
C15 C14 C13 120.6(4)
C15 C14 H14 119.7
C13 C14 H14 119.7
C16 C15 C14 120.7(4)
C16 C15 H15 119.6
C14 C15 H15 119.6
C15 C16 C17 119.9(4)
C15 C16 H16 120.0
C17 C16 H16 120.0
C16 C17 C18 120.0(5)
C16 C17 H17 120.0
C18 C17 H17 120.0
C13 C18 C17 120.4(4)
C13 C18 H18 119.8
C17 C18 H18 119.8
N1 C19 H19A 109.5
N1 C19 H19B 109.5
H19A C19 H19B 109.5
N1 C19 H19C 109.5
H19A C19 H19C 109.5
H19B C19 H19C 109.5
N1 C20 H20A 109.5
N1 C20 H20B 109.5
H20A C20 H20B 109.5
N1 C20 H20C 109.5
H20A C20 H20C 109.5
H20B C20 H20C 109.5
N1 C21 H21A 109.5
N1 C21 H21B 109.5
H21A C21 H21B 109.5
N1 C21 H21C 109.5
H21A C21 H21C 109.5
H21B C21 H21C 109.5

loop_
_geom_bond_atom_site_label_1
_geom_bond_atom_site_label_2
_geom_bond_distance
Sn1 C7 2.135(3)
Sn1 C13 2.142(3)
Sn1 C1 2.151(3)
Sn1 Cl2 2.5227(7)
Sn1 Cl1 2.6983(8)
N1 C21 1.472(5)
N1 C19 1.478(5)
N1 C20 1.481(5)
N1 H1 0.9099
C1 C6 1.381(5)
C1 C2 1.396(5)
C2 C3 1.403(5)
C2 H2 0.9500
C3 C4 1.368(6)
C3 H3 0.9500
C4 C5 1.370(6)
C4 H4 0.9500
C5 C6 1.409(5)
C5 H5 0.9500
C6 H6 0.9500
C7 C12 1.391(5)
C7 C8 1.394(4)
C8 C9 1.385(5)
C8 H8 0.9500
C9 C10 1.399(6)
C9 H9 0.9500
C10 C11 1.363(6)
C10 H10 0.9500
C11 C12 1.385(5)
C11 H11 0.9500
C12 H12 0.9500
C13 C18 1.385(5)
C13 C14 1.388(5)
C14 C15 1.384(5)
C14 H14 0.9500
C15 C16 1.361(7)
C15 H15 0.9500
C16 C17 1.369(7)
C16 H16 0.9500
C17 C18 1.403(6)
C17 H17 0.9500
C18 H18 0.9500
C19 H19A 0.9800
C19 H19B 0.9800
C19 H19C 0.9800
C20 H20A 0.9800
C20 H20B 0.9800
C20 H20C 0.9800
C21 H21A 0.9800
C21 H21B 0.9800
C21 H21C 0.9800

loop_
_geom_hbond_atom_site_label_D
_geom_hbond_atom_site_label_H
_geom_hbond_atom_site_label_A
_geom_hbond_site_symmetry_A
_geom_hbond_distance_DH
_geom_hbond_distance_HA
_geom_hbond_distance_DA
_geom_hbond_angle_DHA
N1 H1 Cl1 3_666 0.91 2.21 3.087(3) 160.7

loop_
_geom_torsion_atom_site_label_1
_geom_torsion_atom_site_label_2
_geom_torsion_atom_site_label_3
_geom_torsion_atom_site_label_4
_geom_torsion
C7 Sn1 C1 C6 103.1(3)
C13 Sn1 C1 C6 -83.4(3)
Cl2 Sn1 C1 C6 9.7(3)
Cl1 Sn1 C1 C6 -171.4(3)
C7 Sn1 C1 C2 -72.4(3)
C13 Sn1 C1 C2 101.0(3)
Cl2 Sn1 C1 C2 -165.8(3)
Cl1 Sn1 C1 C2 13.0(3)
C6 C1 C2 C3 -1.5(5)
Sn1 C1 C2 C3 174.2(3)
C1 C2 C3 C4 0.7(6)
C2 C3 C4 C5 0.7(6)
C3 C4 C5 C6 -1.3(7)
C2 C1 C6 C5 0.9(6)
Sn1 C1 C6 C5 -174.8(3)
C4 C5 C6 C1 0.4(7)
C13 Sn1 C7 C12 42.1(3)
C1 Sn1 C7 C12 -145.3(3)
Cl2 Sn1 C7 C12 -49.0(3)
Cl1 Sn1 C7 C12 123.8(3)
C13 Sn1 C7 C8 -141.3(2)
C1 Sn1 C7 C8 31.3(3)
Cl2 Sn1 C7 C8 127.6(2)
Cl1 Sn1 C7 C8 -59.6(2)
C12 C7 C8 C9 1.2(5)
Sn1 C7 C8 C9 -175.6(3)
C7 C8 C9 C10 -2.3(6)
C8 C9 C10 C11 1.5(6)
C9 C10 C11 C12 0.3(7)
C10 C11 C12 C7 -1.3(6)
C8 C7 C12 C11 0.6(5)
Sn1 C7 C12 C11 177.3(3)
C7 Sn1 C13 C18 -142.3(3)
C1 Sn1 C13 C18 45.3(3)
Cl2 Sn1 C13 C18 -50.9(3)
Cl1 Sn1 C13 C18 137.0(3)
C7 Sn1 C13 C14 37.0(3)
C1 Sn1 C13 C14 -135.3(3)
Cl2 Sn1 C13 C14 128.5(3)
Cl1 Sn1 C13 C14 -43.6(3)
C18 C13 C14 C15 2.1(5)
Sn1 C13 C14 C15 -177.3(3)
C13 C14 C15 C16 -2.3(6)
C14 C15 C16 C17 1.2(7)
C15 C16 C17 C18 0.0(8)
C14 C13 C18 C17 -0.9(6)
Sn1 C13 C18 C17 178.5(3)
C16 C17 C18 C13 -0.1(7)
